data_4506426
loop_
_publ_author_name
'Dang, Dongbin'
'Zheng, Yanning'
'Bai, Yan'
'Guo, Xiangyang'
'Ma, Pengtao'
'Niu, Jingyang'

_publ_section_title
;
 Assembly of Polyoxometalate-Based Metal--Organic Frameworks with
 Silver(I)-Schiff Base Coordination Polymeric Chains as Building Blocks
;
_journal_issue 8
_journal_name_full 'Crystal Growth &amp; Design'
_journal_page_first 3856
_journal_paper_doi 10.1021/cg300075a
_journal_volume 12
_journal_year 2012
_chemical_formula_sum 'C45 H46 Ag3 Mo12 N16 O41 P'
_chemical_formula_weight 2972.84
_chemical_name_systematic
; 
 ? 
;
_space_group_IT_number 2
_symmetry_cell_setting triclinic
_symmetry_space_group_name_Hall '-P 1'
_symmetry_space_group_name_H-M 'P -1'
_atom_sites_solution_hydrogens geom
_atom_sites_solution_primary direct
_atom_sites_solution_secondary difmap
_audit_creation_method SHELXL-97
_cell_angle_alpha 105.0890(10)
_cell_angle_beta 90.2270(10)
_cell_angle_gamma 102.7890(10)
_cell_formula_units_Z 1
_cell_length_a 12.1046(2)
_cell_length_b 12.9993(2)
_cell_length_c 14.1836(2)
_cell_measurement_reflns_used 3427
_cell_measurement_temperature 296(2)
_cell_measurement_theta_max 26.97
_cell_measurement_theta_min 2.38
_cell_volume 2096.90(6)
_computing_cell_refinement 'Bruker SMART'
_computing_data_collection 'Bruker SMART'
_computing_data_reduction 'Bruker SAINT'
_computing_molecular_graphics 'Bruker SHELXTL'
_computing_publication_material 'Bruker SHELXTL'
_computing_structure_refinement 'SHELXL-97 (Sheldrick, 1997)'
_computing_structure_solution 'SHELXS-97 (Sheldrick, 1990)'
_diffrn_ambient_temperature 296(2)
_diffrn_measured_fraction_theta_full 0.996
_diffrn_measured_fraction_theta_max 0.996
_diffrn_measurement_device_type 'CCD area detector'
_diffrn_measurement_method 'phi and omega scans'
_diffrn_radiation_monochromator graphite
_diffrn_radiation_source 'fine-focus sealed tube'
_diffrn_radiation_type MoK\a
_diffrn_radiation_wavelength 0.71073
_diffrn_reflns_av_R_equivalents 0.0393
_diffrn_reflns_av_sigmaI/netI 0.0495
_diffrn_reflns_limit_h_max 14
_diffrn_reflns_limit_h_min -14
_diffrn_reflns_limit_k_max 15
_diffrn_reflns_limit_k_min -15
_diffrn_reflns_limit_l_max 17
_diffrn_reflns_limit_l_min -14
_diffrn_reflns_number 18811
_diffrn_reflns_theta_full 25.25
_diffrn_reflns_theta_max 25.25
_diffrn_reflns_theta_min 1.73
_exptl_absorpt_coefficient_mu 2.522
_exptl_absorpt_correction_T_max 0.8634
_exptl_absorpt_correction_T_min 0.7035
_exptl_absorpt_correction_type multi-scan
_exptl_crystal_colour yellow
_exptl_crystal_density_diffrn 2.354
_exptl_crystal_density_method 'not measured'
_exptl_crystal_description block
_exptl_crystal_F_000 1416
_exptl_crystal_size_max 0.15
_exptl_crystal_size_mid 0.08
_exptl_crystal_size_min 0.06
_refine_diff_density_max 1.159
_refine_diff_density_min -1.043
_refine_diff_density_rms 0.135
_refine_ls_extinction_method none
_refine_ls_goodness_of_fit_ref 1.061
_refine_ls_hydrogen_treatment constr
_refine_ls_matrix_type full
_refine_ls_number_parameters 593
_refine_ls_number_reflns 7574
_refine_ls_number_restraints 48
_refine_ls_restrained_S_all 1.074
_refine_ls_R_factor_all 0.0692
_refine_ls_R_factor_gt 0.0465
_refine_ls_shift/su_max 0.001
_refine_ls_shift/su_mean 0.000
_refine_ls_structure_factor_coef Fsqd
_refine_ls_weighting_details 'calc w=1/[\s^2^(Fo^2^)+(0.0590P)^2^+2.6442P] where P=(Fo^2^+2Fc^2^)/3'
_refine_ls_weighting_scheme calc
_refine_ls_wR_factor_gt 0.1132
_refine_ls_wR_factor_ref 0.1238
_reflns_number_gt 5597
_reflns_number_total 7574
_reflns_threshold_expression >2sigma(I)
_cod_data_source_file cg300075a_si_002.cif
_cod_data_source_block 6
_cod_depositor_comments
;
The following automatic conversions were performed:

'_symmetry_cell_setting' value 'Triclinic' changed to 'triclinic'
according to /home/saulius/struct/CIF-dictionaries/cif_core.dic
dictionary named 'cif_core.dic' version 2.4.2 from 2011-04-26.

Automatic conversion script
Id: cif_fix_values 1891 2012-01-12 08:04:46Z andrius 
;
_cod_original_sg_symbol_H-M P-1
_cod_database_code 4506426

loop_
_symmetry_equiv_pos_as_xyz
'x, y, z'
'-x, -y, -z'

loop_
_atom_site_label
_atom_site_type_symbol
_atom_site_fract_x
_atom_site_fract_y
_atom_site_fract_z
_atom_site_U_iso_or_equiv
_atom_site_adp_type
_atom_site_occupancy
_atom_site_symmetry_multiplicity
_atom_site_calc_flag
_atom_site_refinement_flags
P1 P -1.0000 -1.0000 0.0000 0.0270(5) Uani 1 2 d S
Mo1 Mo -0.87802(6) -1.15548(6) 0.12511(5) 0.04616(19) Uani 1 1 d .
Mo2 Mo -1.17446(6) -1.22986(5) 0.05863(5) 0.04242(19) Uani 1 1 d .
Mo3 Mo -1.06010(6) -0.98824(6) 0.24633(4) 0.04131(18) Uani 1 1 d .
Mo4 Mo -1.19821(7) -0.84742(7) 0.11631(5) 0.0550(2) Uani 1 1 d .
Mo5 Mo -0.90184(6) -0.75219(5) 0.18624(5) 0.0480(2) Uani 1 1 d .
Mo6 Mo -1.29156(6) -1.08580(6) -0.08171(5) 0.0500(2) Uani 1 1 d .
O1 O -0.8204(5) -1.2231(5) 0.1880(5) 0.0673(17) Uani 1 1 d .
O2 O -1.2520(6) -1.3384(5) 0.0852(5) 0.077(2) Uani 1 1 d .
O3 O -1.0882(5) -0.9819(5) 0.3623(4) 0.0587(16) Uani 1 1 d .
O4 O -1.2856(6) -0.7727(6) 0.1705(5) 0.081(2) Uani 1 1 d .
O5 O -0.8522(6) -0.6410(5) 0.2742(4) 0.077(2) Uani 1 1 d .
O6 O -1.4275(5) -1.1255(6) -0.1166(5) 0.074(2) Uani 1 1 d .
O7 O -0.7714(6) -0.8188(6) 0.1721(4) 0.0724(19) Uani 1 1 d .
O8 O -1.0504(5) -0.7490(6) 0.1630(6) 0.090(3) Uani 1 1 d .
O9 O -1.2943(7) -0.9696(5) 0.0373(4) 0.092(3) Uani 1 1 d .
O10 O -0.9550(5) -0.8560(6) 0.2620(6) 0.081(2) Uani 1 1 d .
O11 O -1.1722(5) -0.9206(6) 0.2074(6) 0.089(2) Uani 1 1 d .
O12 O -1.1609(5) -1.1230(5) 0.1771(5) 0.075(2) Uani 1 1 d .
O13 O -1.2808(6) -1.1731(6) 0.0084(4) 0.073(2) Uani 1 1 d .
O14 O -1.1409(6) -1.2893(6) -0.0737(4) 0.081(2) Uani 1 1 d .
O15 O -1.0235(5) -1.2418(5) 0.0908(5) 0.075(2) Uani 1 1 d .
O16 O -0.9446(5) -1.0631(5) 0.2304(4) 0.0706(19) Uani 1 1 d .
O17 O -0.7586(7) -1.0263(5) 0.1418(4) 0.090(3) Uani 1 1 d .
O18 O -0.8326(7) -1.2034(6) 0.0005(4) 0.090(2) Uani 1 1 d U
O19 O -1.0963(7) -1.0990(7) -0.0351(6) 0.028(2) Uani 0.50 1 d P
O20 O -0.9780(7) -0.9347(7) -0.0736(6) 0.0260(19) Uani 0.50 1 d P
O21 O -1.1097(7) -0.9612(7) -0.0178(6) 0.028(2) Uani 0.50 1 d P
O22 O -0.9752(7) -1.0723(7) -0.0969(6) 0.030(2) Uani 0.50 1 d P
Ag1 Ag -0.90248(5) -1.07570(5) 0.43488(4) 0.04346(17) Uani 1 1 d .
Ag2 Ag -0.5000 -1.0000 0.5000 0.0744(4) Uani 1 2 d S
N1 N -0.7630(5) -0.9348(5) 0.4531(4) 0.0345(13) Uani 1 1 d .
N2 N -0.4422(5) -0.6275(5) 0.4186(5) 0.0437(15) Uani 1 1 d .
N3 N -0.3558(5) -0.5296(5) 0.4486(5) 0.0439(16) Uani 1 1 d .
N4 N -0.0367(5) -0.2208(5) 0.4149(4) 0.0379(14) Uani 1 1 d .
C1 C -0.6343(6) -0.8101(6) 0.3842(5) 0.0438(19) Uani 1 1 d .
H1A H -0.6093 -0.7889 0.3287 0.053 Uiso 1 1 calc R
C2 C -0.7243(6) -0.8986(6) 0.3767(6) 0.0448(19) Uani 1 1 d .
H2A H -0.7601 -0.9350 0.3151 0.054 Uiso 1 1 calc R
C3 C -0.7114(6) -0.8795(6) 0.5412(6) 0.0410(18) Uani 1 1 d .
H3A H -0.7360 -0.9034 0.5956 0.049 Uiso 1 1 calc R
C4 C -0.6232(6) -0.7886(6) 0.5542(5) 0.0401(17) Uani 1 1 d .
H4A H -0.5917 -0.7509 0.6169 0.048 Uiso 1 1 calc R
C5 C -0.5815(5) -0.7532(6) 0.4757(5) 0.0343(16) Uani 1 1 d .
C6 C -0.4889(6) -0.6557(6) 0.4908(6) 0.0382(17) Uani 1 1 d .
H6A H -0.4638 -0.6138 0.5541 0.046 Uiso 1 1 calc R
C7 C -0.3008(6) -0.5094(6) 0.3777(6) 0.047(2) Uani 1 1 d .
H7A H -0.3182 -0.5577 0.3157 0.056 Uiso 1 1 calc R
C8 C -0.2093(6) -0.4101(6) 0.3921(5) 0.0365(17) Uani 1 1 d .
C9 C -0.1671(5) -0.3438(5) 0.4834(5) 0.0319(15) Uani 1 1 d .
H9A H -0.1967 -0.3613 0.5391 0.038 Uiso 1 1 calc R
C10 C -0.0826(6) -0.2529(6) 0.4923(5) 0.0356(16) Uani 1 1 d .
H10A H -0.0548 -0.2106 0.5549 0.043 Uiso 1 1 calc R
C11 C -0.0768(7) -0.2849(7) 0.3274(6) 0.053(2) Uani 1 1 d .
H11A H -0.0468 -0.2656 0.2725 0.063 Uiso 1 1 calc R
C12 C -0.1612(7) -0.3793(7) 0.3139(6) 0.058(2) Uani 1 1 d .
H12A H -0.1856 -0.4223 0.2508 0.070 Uiso 1 1 calc R
N5 N -0.3578(5) -0.8585(5) 0.5181(6) 0.0521(18) Uani 1 1 d .
N6 N -0.0418(5) -0.5490(5) 0.4841(5) 0.0467(16) Uani 1 1 d .
C13 C -0.2163(6) -0.7460(6) 0.4497(6) 0.049(2) Uani 1 1 d .
H13A H -0.1792 -0.7335 0.3950 0.058 Uiso 1 1 calc R
C14 C -0.3016(7) -0.8369(6) 0.4412(7) 0.053(2) Uani 1 1 d .
H14A H -0.3217 -0.8860 0.3799 0.063 Uiso 1 1 calc R
C15 C -0.3273(7) -0.7877(7) 0.6036(7) 0.058(2) Uani 1 1 d .
H15A H -0.3662 -0.8011 0.6572 0.069 Uiso 1 1 calc R
C16 C -0.2424(7) -0.6961(7) 0.6186(7) 0.057(2) Uani 1 1 d .
H16A H -0.2228 -0.6498 0.6813 0.069 Uiso 1 1 calc R
C17 C -0.1858(6) -0.6727(6) 0.5408(6) 0.0429(19) Uani 1 1 d .
C18 C -0.0946(6) -0.5716(6) 0.5566(6) 0.0429(18) Uani 1 1 d .
H18A H -0.0758 -0.5248 0.6191 0.052 Uiso 1 1 calc R
N7 N -0.5188(13) -0.9559(11) 0.7042(10) 0.143(6) Uani 1 1 d .
C19 C -0.4998(11) -0.9119(13) 0.7839(13) 0.100(4) Uani 1 1 d .
C20 C -0.4744(11) -0.8521(12) 0.8864(11) 0.114(5) Uani 1 1 d .
H20A H -0.4269 -0.8861 0.9167 0.171 Uiso 1 1 calc R
H20B H -0.5439 -0.8528 0.9190 0.171 Uiso 1 1 calc R
H20C H -0.4357 -0.7778 0.8912 0.171 Uiso 1 1 calc R
N8 N -0.4905(12) -0.4833(12) 0.8342(12) 0.070(4) Uani 0.50 1 d PDU
O23 O -0.4697(13) -0.6441(15) 0.7609(12) 0.099(6) Uani 0.50 1 d P
C21 C -0.5067(19) -0.5955(13) 0.8010(17) 0.079(5) Uani 0.50 1 d PDU
H21A H -0.5711 -0.6318 0.8247 0.094 Uiso 0.50 1 calc PR
C22 C -0.4140(18) -0.423(2) 0.7873(16) 0.109(7) Uani 0.50 1 d PDU
H22A H -0.3865 -0.4713 0.7341 0.163 Uiso 0.50 1 calc PR
H22B H -0.3515 -0.3794 0.8325 0.163 Uiso 0.50 1 calc PR
H22C H -0.4502 -0.3759 0.7624 0.163 Uiso 0.50 1 calc PR
C23 C -0.5373(19) -0.4024(17) 0.8925(18) 0.110(7) Uani 0.50 1 d PDU
H23A H -0.4964 -0.3319 0.8875 0.165 Uiso 0.50 1 calc PR
H23B H -0.5325 -0.4051 0.9593 0.165 Uiso 0.50 1 calc PR
H23C H -0.6155 -0.4141 0.8709 0.165 Uiso 0.50 1 calc PR
N9 N -0.013(2) -0.5092(18) 0.0827(19) 0.122(7) Uani 0.50 1 d PDU
C24 C 0.060(2) -0.4813(18) 0.036(2) 0.127(7) Uani 0.50 1 d PDU
C25 C 0.166(3) -0.4478(19) -0.007(3) 0.187(11) Uani 0.50 1 d PDU
H25A H 0.1522 -0.4620 -0.0768 0.281 Uiso 0.50 1 calc PR
H25B H 0.2189 -0.4883 0.0056 0.281 Uiso 0.50 1 calc PR
H25C H 0.1968 -0.3710 0.0205 0.281 Uiso 0.50 1 calc PR

loop_
_atom_site_aniso_label
_atom_site_aniso_U_11
_atom_site_aniso_U_22
_atom_site_aniso_U_33
_atom_site_aniso_U_23
_atom_site_aniso_U_13
_atom_site_aniso_U_12
P1 0.0305(12) 0.0263(13) 0.0220(12) 0.0071(10) 0.0040(10) 0.0010(10)
Mo1 0.0587(4) 0.0468(4) 0.0415(4) 0.0244(3) 0.0045(3) 0.0147(3)
Mo2 0.0471(4) 0.0360(4) 0.0391(4) 0.0178(3) 0.0021(3) -0.0098(3)
Mo3 0.0527(4) 0.0472(4) 0.0248(3) 0.0142(3) 0.0118(3) 0.0076(3)
Mo4 0.0621(5) 0.0597(5) 0.0486(4) 0.0102(4) 0.0199(4) 0.0302(4)
Mo5 0.0613(5) 0.0326(4) 0.0373(4) 0.0003(3) 0.0034(3) -0.0050(3)
Mo6 0.0345(4) 0.0588(5) 0.0512(4) 0.0189(4) -0.0014(3) -0.0057(3)
O1 0.078(4) 0.061(4) 0.073(4) 0.032(3) -0.010(3) 0.021(3)
O2 0.084(5) 0.059(4) 0.084(5) 0.035(4) 0.028(4) -0.009(3)
O3 0.064(4) 0.075(4) 0.025(3) 0.007(3) 0.013(3) -0.002(3)
O4 0.086(5) 0.096(5) 0.075(5) 0.019(4) 0.033(4) 0.056(4)
O5 0.125(6) 0.047(4) 0.042(4) -0.001(3) -0.006(4) 0.004(4)
O6 0.038(3) 0.112(6) 0.068(4) 0.036(4) -0.009(3) -0.003(3)
O7 0.089(5) 0.107(5) 0.045(3) 0.039(4) 0.021(3) 0.050(4)
O8 0.060(4) 0.092(5) 0.140(7) 0.090(5) -0.012(4) -0.009(4)
O9 0.145(7) 0.065(4) 0.040(4) 0.011(3) 0.027(4) -0.025(4)
O10 0.050(4) 0.080(5) 0.134(6) 0.079(5) -0.005(4) -0.004(3)
O11 0.049(4) 0.092(5) 0.149(7) 0.085(5) -0.011(4) -0.003(3)
O12 0.046(3) 0.070(4) 0.082(5) -0.029(4) -0.020(3) 0.014(3)
O13 0.091(5) 0.116(6) 0.037(3) 0.034(4) 0.020(3) 0.059(4)
O14 0.114(6) 0.123(6) 0.040(3) 0.041(4) 0.027(3) 0.074(5)
O15 0.054(4) 0.067(4) 0.079(5) -0.024(4) -0.014(3) 0.013(3)
O16 0.045(3) 0.068(4) 0.070(4) -0.033(3) -0.016(3) 0.016(3)
O17 0.143(6) 0.059(4) 0.039(3) 0.007(3) 0.032(4) -0.032(4)
O18 0.134(6) 0.067(4) 0.043(3) 0.007(3) 0.026(4) -0.023(4)
O19 0.037(5) 0.031(5) 0.011(4) 0.010(4) -0.003(4) -0.007(4)
O20 0.029(5) 0.033(5) 0.015(4) 0.007(4) 0.012(4) 0.004(4)
O21 0.027(4) 0.027(5) 0.029(5) 0.011(4) 0.003(4) -0.003(4)
O22 0.036(5) 0.028(5) 0.027(5) 0.008(4) 0.005(4) 0.007(4)
Ag1 0.0374(3) 0.0349(3) 0.0522(4) 0.0174(3) -0.0006(3) -0.0106(2)
Ag2 0.0415(5) 0.0478(6) 0.1357(11) 0.0425(6) 0.0045(6) -0.0069(4)
N1 0.032(3) 0.032(3) 0.038(3) 0.015(3) 0.002(3) -0.002(3)
N2 0.040(3) 0.035(3) 0.048(4) 0.013(3) 0.007(3) -0.010(3)
N3 0.035(3) 0.030(3) 0.061(4) 0.015(3) 0.006(3) -0.009(3)
N4 0.037(3) 0.031(3) 0.045(4) 0.018(3) 0.001(3) -0.003(3)
C1 0.041(4) 0.049(5) 0.037(4) 0.018(4) 0.004(3) -0.008(4)
C2 0.048(4) 0.036(4) 0.037(4) 0.003(3) -0.004(3) -0.010(3)
C3 0.041(4) 0.041(4) 0.043(4) 0.022(4) 0.003(3) 0.001(3)
C4 0.037(4) 0.042(4) 0.038(4) 0.015(4) -0.004(3) -0.002(3)
C5 0.025(3) 0.033(4) 0.047(4) 0.017(3) 0.003(3) 0.003(3)
C6 0.031(4) 0.038(4) 0.045(4) 0.017(4) -0.001(3) -0.001(3)
C7 0.045(4) 0.038(4) 0.050(5) 0.015(4) 0.000(4) -0.010(4)
C8 0.030(3) 0.034(4) 0.047(4) 0.022(4) 0.006(3) -0.003(3)
C9 0.034(4) 0.030(4) 0.032(4) 0.012(3) 0.005(3) 0.005(3)
C10 0.036(4) 0.029(4) 0.036(4) 0.005(3) -0.005(3) 0.000(3)
C11 0.055(5) 0.052(5) 0.037(4) 0.012(4) 0.007(4) -0.017(4)
C12 0.064(5) 0.050(5) 0.035(4) 0.002(4) -0.005(4) -0.026(4)
N5 0.036(3) 0.042(4) 0.080(5) 0.025(4) 0.005(4) 0.002(3)
N6 0.034(3) 0.040(4) 0.061(4) 0.015(3) 0.005(3) -0.003(3)
C13 0.038(4) 0.041(5) 0.063(6) 0.014(4) 0.013(4) 0.001(4)
C14 0.045(4) 0.039(5) 0.065(6) 0.005(4) 0.014(4) 0.001(4)
C15 0.044(5) 0.058(6) 0.074(7) 0.032(5) 0.010(4) 0.000(4)
C16 0.047(5) 0.062(6) 0.058(5) 0.024(5) 0.003(4) -0.006(4)
C17 0.030(4) 0.042(4) 0.064(5) 0.025(4) 0.008(4) 0.010(3)
C18 0.045(4) 0.024(4) 0.057(5) 0.010(4) 0.007(4) 0.004(3)
N7 0.173(13) 0.116(11) 0.110(10) 0.048(9) -0.008(9) -0.050(9)
C19 0.082(8) 0.113(12) 0.119(12) 0.072(11) 0.025(9) 0.005(8)
C20 0.089(9) 0.139(13) 0.117(11) 0.030(10) 0.053(8) 0.036(9)
N8 0.051(7) 0.066(8) 0.080(9) 0.024(7) -0.014(7) -0.022(7)
O23 0.086(11) 0.107(13) 0.084(11) -0.022(9) 0.023(9) 0.034(10)
C21 0.060(9) 0.080(10) 0.085(11) 0.026(10) -0.007(9) -0.013(9)
C22 0.101(14) 0.091(14) 0.106(15) 0.024(12) -0.038(12) -0.031(12)
C23 0.099(14) 0.069(13) 0.126(16) -0.015(12) -0.050(13) -0.005(12)
N9 0.145(11) 0.081(8) 0.146(11) 0.023(8) 0.043(8) 0.047(8)
C24 0.162(14) 0.051(9) 0.174(13) 0.007(10) 0.037(11) 0.067(11)
C25 0.26(2) 0.052(13) 0.23(2) -0.030(15) 0.03(2) 0.075(16)

loop_
_atom_type_symbol
_atom_type_description
_atom_type_scat_dispersion_real
_atom_type_scat_dispersion_imag
_atom_type_scat_source
C C 0.0033 0.0016 'International Tables Vol C Tables 4.2.6.8 and 6.1.1.4'
Ag Ag -0.8971 1.1015 'International Tables Vol C Tables 4.2.6.8 and 6.1.1.4'
Mo Mo -1.6832 0.6857 'International Tables Vol C Tables 4.2.6.8 and 6.1.1.4'
N N 0.0061 0.0033 'International Tables Vol C Tables 4.2.6.8 and 6.1.1.4'
O O 0.0106 0.0060 'International Tables Vol C Tables 4.2.6.8 and 6.1.1.4'
P P 0.1023 0.0942 'International Tables Vol C Tables 4.2.6.8 and 6.1.1.4'
H H 0.0000 0.0000 'International Tables Vol C Tables 4.2.6.8 and 6.1.1.4'

loop_
_geom_angle_atom_site_label_1
_geom_angle_atom_site_label_2
_geom_angle_atom_site_label_3
_geom_angle
_geom_angle_site_symmetry_1
_geom_angle_site_symmetry_3
O20 P1 O20 180.0(5) . 2_335
O20 P1 O19 111.7(4) . .
O20 P1 O19 68.3(4) 2_335 .
O20 P1 O19 68.3(4) . 2_335
O20 P1 O19 111.7(4) 2_335 2_335
O19 P1 O19 180.000(1) . 2_335
O20 P1 O22 70.3(4) . .
O20 P1 O22 109.7(4) 2_335 .
O19 P1 O22 69.6(4) . .
O19 P1 O22 110.4(4) 2_335 .
O20 P1 O22 109.7(4) . 2_335
O20 P1 O22 70.3(4) 2_335 2_335
O19 P1 O22 110.4(4) . 2_335
O19 P1 O22 69.6(4) 2_335 2_335
O22 P1 O22 180.0(4) . 2_335
O20 P1 O21 71.4(4) . .
O20 P1 O21 108.6(4) 2_335 .
O19 P1 O21 71.3(5) . .
O19 P1 O21 108.7(5) 2_335 .
O22 P1 O21 107.7(5) . .
O22 P1 O21 72.3(5) 2_335 .
O20 P1 O21 108.6(4) . 2_335
O20 P1 O21 71.4(4) 2_335 2_335
O19 P1 O21 108.7(5) . 2_335
O19 P1 O21 71.3(5) 2_335 2_335
O22 P1 O21 72.3(5) . 2_335
O22 P1 O21 107.7(5) 2_335 2_335
O21 P1 O21 180.000(1) . 2_335
O1 Mo1 O18 103.3(4) . .
O1 Mo1 O15 103.0(3) . .
O18 Mo1 O15 92.1(3) . .
O1 Mo1 O17 100.5(3) . .
O18 Mo1 O17 87.7(3) . .
O15 Mo1 O17 156.0(3) . .
O1 Mo1 O16 100.1(3) . .
O18 Mo1 O16 156.3(3) . .
O15 Mo1 O16 86.7(2) . .
O17 Mo1 O16 84.1(3) . .
O1 Mo1 O21 158.8(3) . 2_335
O18 Mo1 O21 64.8(3) . 2_335
O15 Mo1 O21 95.2(3) . 2_335
O17 Mo1 O21 63.0(3) . 2_335
O16 Mo1 O21 91.7(3) . 2_335
O1 Mo1 O20 158.3(3) . 2_335
O18 Mo1 O20 94.6(3) . 2_335
O15 Mo1 O20 63.7(3) . 2_335
O17 Mo1 O20 92.4(3) . 2_335
O16 Mo1 O20 63.7(3) . 2_335
O21 Mo1 O20 42.4(3) 2_335 2_335
O2 Mo2 O13 103.1(3) . .
O2 Mo2 O12 102.3(3) . .
O13 Mo2 O12 91.2(3) . .
O2 Mo2 O14 102.0(3) . .
O13 Mo2 O14 87.3(3) . .
O12 Mo2 O14 155.3(3) . .
O2 Mo2 O15 100.9(3) . .
O13 Mo2 O15 155.7(3) . .
O12 Mo2 O15 87.0(3) . .
O14 Mo2 O15 84.4(3) . .
O2 Mo2 O19 160.2(3) . .
O13 Mo2 O19 65.4(3) . .
O12 Mo2 O19 94.2(3) . .
O14 Mo2 O19 62.9(3) . .
O15 Mo2 O19 90.6(3) . .
O2 Mo2 O20 159.3(3) . 2_335
O13 Mo2 O20 93.5(3) . 2_335
O12 Mo2 O20 64.6(3) . 2_335
O14 Mo2 O20 90.9(3) . 2_335
O15 Mo2 O20 63.9(3) . 2_335
O19 Mo2 O20 40.1(3) . 2_335
O3 Mo3 O16 101.5(3) . .
O3 Mo3 O10 100.6(3) . .
O16 Mo3 O10 90.8(3) . .
O3 Mo3 O12 102.3(3) . .
O16 Mo3 O12 87.5(2) . .
O10 Mo3 O12 157.0(3) . .
O3 Mo3 O11 101.5(3) . .
O16 Mo3 O11 156.8(3) . .
O10 Mo3 O11 87.9(3) . .
O12 Mo3 O11 84.8(3) . .
O3 Mo3 O22 158.9(3) . 2_335
O16 Mo3 O22 94.0(3) . 2_335
O10 Mo3 O22 64.6(3) . 2_335
O12 Mo3 O22 92.6(3) . 2_335
O11 Mo3 O22 64.6(3) . 2_335
O3 Mo3 O20 159.8(3) . 2_335
O16 Mo3 O20 65.4(3) . 2_335
O10 Mo3 O20 95.1(3) . 2_335
O12 Mo3 O20 63.4(3) . 2_335
O11 Mo3 O20 91.7(3) . 2_335
O22 Mo3 O20 41.3(3) 2_335 2_335
O4 Mo4 O9 103.3(4) . .
O4 Mo4 O11 102.9(4) . .
O9 Mo4 O11 92.9(3) . .
O4 Mo4 O18 102.1(3) . 2_335
O9 Mo4 O18 87.2(3) . 2_335
O11 Mo4 O18 154.2(3) . 2_335
O4 Mo4 O8 101.7(4) . .
O9 Mo4 O8 154.5(4) . .
O11 Mo4 O8 86.6(3) . .
O18 Mo4 O8 82.5(3) 2_335 .
O4 Mo4 O21 159.1(3) . .
O9 Mo4 O21 64.0(3) . .
O11 Mo4 O21 94.5(3) . .
O18 Mo4 O21 62.5(3) 2_335 .
O8 Mo4 O21 90.6(3) . .
O5 Mo5 O8 104.3(4) . .
O5 Mo5 O14 103.6(3) . 2_335
O8 Mo5 O14 92.0(3) . 2_335
O5 Mo5 O10 100.5(3) . .
O8 Mo5 O10 88.4(3) . .
O14 Mo5 O10 155.1(3) 2_335 .
O5 Mo5 O7 100.7(3) . .
O8 Mo5 O7 154.7(3) . .
O14 Mo5 O7 85.9(3) 2_335 .
O10 Mo5 O7 83.2(3) . .
O5 Mo5 O22 159.9(3) . 2_335
O8 Mo5 O22 64.9(3) . 2_335
O14 Mo5 O22 94.0(3) 2_335 2_335
O10 Mo5 O22 63.8(3) . 2_335
O7 Mo5 O22 90.1(3) . 2_335
O5 Mo5 O19 158.5(3) . 2_335
O8 Mo5 O19 93.3(3) . 2_335
O14 Mo5 O19 62.9(3) 2_335 2_335
O10 Mo5 O19 92.1(3) . 2_335
O7 Mo5 O19 63.4(3) . 2_335
O22 Mo5 O19 41.0(3) 2_335 2_335
O6 Mo6 O7 103.1(3) . 2_335
O6 Mo6 O17 102.4(4) . 2_335
O7 Mo6 O17 91.9(3) 2_335 2_335
O6 Mo6 O13 101.3(3) . .
O7 Mo6 O13 88.0(3) 2_335 .
O17 Mo6 O13 155.6(3) 2_335 .
O6 Mo6 O9 100.4(3) . .
O7 Mo6 O9 156.3(3) 2_335 .
O17 Mo6 O9 86.2(3) 2_335 .
O13 Mo6 O9 84.2(3) . .
O6 Mo6 O21 158.5(3) . .
O7 Mo6 O21 94.1(3) 2_335 .
O17 Mo6 O21 63.7(3) 2_335 .
O13 Mo6 O21 92.0(3) . .
O9 Mo6 O21 63.9(3) . .
O6 Mo6 O19 158.9(3) . .
O7 Mo6 O19 64.1(3) 2_335 .
O17 Mo6 O19 94.9(3) 2_335 .
O13 Mo6 O19 63.2(3) . .
O9 Mo6 O19 92.5(3) . .
O21 Mo6 O19 42.4(3) . .
Mo6 O7 Mo5 140.7(4) 2_335 .
Mo5 O8 Mo4 140.8(4) . .
Mo4 O9 Mo6 139.4(4) . .
Mo3 O10 Mo5 138.1(4) . .
Mo4 O11 Mo3 140.5(4) . .
Mo2 O12 Mo3 139.6(4) . .
Mo2 O13 Mo6 139.3(4) . .
Mo5 O14 Mo2 141.4(4) 2_335 .
Mo1 O15 Mo2 140.3(4) . .
Mo3 O16 Mo1 139.0(3) . .
Mo6 O17 Mo1 139.4(4) 2_335 .
Mo1 O18 Mo4 139.6(4) . 2_335
P1 O19 O20 55.7(4) . 2_335
P1 O19 O22 55.7(4) . .
O20 O19 O22 92.7(6) 2_335 .
P1 O19 O21 55.9(4) . .
O20 O19 O21 91.3(6) 2_335 .
O22 O19 O21 90.3(5) . .
P1 O19 Mo2 125.7(4) . .
O20 O19 Mo2 70.0(4) 2_335 .
O22 O19 Mo2 135.8(6) . .
O21 O19 Mo2 129.0(5) . .
P1 O19 Mo5 124.2(4) . 2_335
O20 O19 Mo5 131.2(6) 2_335 2_335
O22 O19 Mo5 68.5(4) . 2_335
O21 O19 Mo5 131.3(5) . 2_335
Mo2 O19 Mo5 92.2(3) . 2_335
P1 O19 Mo6 122.6(5) . .
O20 O19 Mo6 132.5(5) 2_335 .
O22 O19 Mo6 127.0(5) . .
O21 O19 Mo6 66.7(4) . .
Mo2 O19 Mo6 91.2(3) . .
Mo5 O19 Mo6 91.2(3) 2_335 .
P1 O20 O19 56.0(4) . 2_335
P1 O20 O22 55.5(4) . .
O19 O20 O22 93.0(6) 2_335 .
P1 O20 O21 55.9(4) . .
O19 O20 O21 91.6(5) 2_335 .
O22 O20 O21 89.8(5) . .
P1 O20 Mo2 125.8(4) . 2_335
O19 O20 Mo2 69.9(4) 2_335 2_335
O22 O20 Mo2 131.5(5) . 2_335
O21 O20 Mo2 133.8(5) . 2_335
P1 O20 Mo3 124.0(5) . 2_335
O19 O20 Mo3 135.0(5) 2_335 2_335
O22 O20 Mo3 68.5(4) . 2_335
O21 O20 Mo3 127.2(5) . 2_335
Mo2 O20 Mo3 91.7(2) 2_335 2_335
P1 O20 Mo1 122.6(4) . 2_335
O19 O20 Mo1 128.3(5) 2_335 2_335
O22 O20 Mo1 130.9(5) . 2_335
O21 O20 Mo1 66.8(4) . 2_335
Mo2 O20 Mo1 91.6(3) 2_335 2_335
Mo3 O20 Mo1 91.4(3) 2_335 2_335
P1 O21 O19 52.8(4) . .
P1 O21 O20 52.6(4) . .
O19 O21 O20 88.1(5) . .
P1 O21 O22 52.8(4) . 2_335
O19 O21 O22 87.1(5) . 2_335
O20 O21 O22 86.4(5) . 2_335
P1 O21 Mo6 123.7(5) . .
O19 O21 Mo6 70.9(4) . .
O20 O21 Mo6 131.1(5) . .
O22 O21 Mo6 133.6(5) 2_335 .
P1 O21 Mo1 123.5(4) . 2_335
O19 O21 Mo1 135.2(5) . 2_335
O20 O21 Mo1 70.9(4) . 2_335
O22 O21 Mo1 128.5(5) 2_335 2_335
Mo6 O21 Mo1 93.5(3) . 2_335
P1 O21 Mo4 122.7(4) . .
O19 O21 Mo4 128.8(5) . .
O20 O21 Mo4 132.8(5) . .
O22 O21 Mo4 69.9(4) 2_335 .
Mo6 O21 Mo4 92.4(3) . .
Mo1 O21 Mo4 92.4(3) 2_335 .
P1 O22 O19 54.7(4) . .
P1 O22 O20 54.2(4) . .
O19 O22 O20 91.6(6) . .
P1 O22 O21 54.9(4) . 2_335
O19 O22 O21 89.2(5) . 2_335
O20 O22 O21 88.5(5) . 2_335
P1 O22 Mo5 125.2(5) . 2_335
O19 O22 Mo5 70.5(4) . 2_335
O20 O22 Mo5 136.4(5) . 2_335
O21 O22 Mo5 128.9(5) 2_335 2_335
P1 O22 Mo3 124.3(5) . 2_335
O19 O22 Mo3 132.4(5) . 2_335
O20 O22 Mo3 70.2(4) . 2_335
O21 O22 Mo3 131.8(5) 2_335 2_335
Mo5 O22 Mo3 92.7(3) 2_335 2_335
N4 Ag1 N1 177.6(2) 1_445 .
N5 Ag2 N5 180.000(1) 2_436 .
C2 N1 C3 117.0(6) . .
C2 N1 Ag1 121.3(5) . .
C3 N1 Ag1 121.7(5) . .
C6 N2 N3 112.1(6) . .
C7 N3 N2 111.7(6) . .
C11 N4 C10 116.2(6) . .
C11 N4 Ag1 122.6(5) . 1_665
C10 N4 Ag1 121.2(5) . 1_665
C2 C1 C5 119.0(7) . .
C2 C1 H1A 120.5 . .
C5 C1 H1A 120.5 . .
N1 C2 C1 123.5(7) . .
N1 C2 H2A 118.2 . .
C1 C2 H2A 118.2 . .
N1 C3 C4 122.4(7) . .
N1 C3 H3A 118.8 . .
C4 C3 H3A 118.8 . .
C5 C4 C3 120.7(7) . .
C5 C4 H4A 119.7 . .
C3 C4 H4A 119.7 . .
C4 C5 C1 117.3(6) . .
C4 C5 C6 120.0(7) . .
C1 C5 C6 122.6(6) . .
N2 C6 C5 120.8(7) . .
N2 C6 H6A 119.6 . .
C5 C6 H6A 119.6 . .
N3 C7 C8 120.6(7) . .
N3 C7 H7A 119.7 . .
C8 C7 H7A 119.7 . .
C12 C8 C9 116.4(6) . .
C12 C8 C7 120.8(7) . .
C9 C8 C7 122.8(6) . .
C10 C9 C8 120.3(6) . .
C10 C9 H9A 119.9 . .
C8 C9 H9A 119.9 . .
N4 C10 C9 123.4(6) . .
N4 C10 H10A 118.3 . .
C9 C10 H10A 118.3 . .
N4 C11 C12 123.0(7) . .
N4 C11 H11A 118.5 . .
C12 C11 H11A 118.5 . .
C8 C12 C11 120.7(7) . .
C8 C12 H12A 119.6 . .
C11 C12 H12A 119.6 . .
C15 N5 C14 117.2(7) . .
C15 N5 Ag2 121.3(6) . .
C14 N5 Ag2 121.4(6) . .
C18 N6 N6 110.3(8) . 2_546
C14 C13 C17 119.0(8) . .
C14 C13 H13A 120.5 . .
C17 C13 H13A 120.5 . .
N5 C14 C13 122.7(8) . .
N5 C14 H14A 118.7 . .
C13 C14 H14A 118.7 . .
N5 C15 C16 123.9(8) . .
N5 C15 H15A 118.0 . .
C16 C15 H15A 118.0 . .
C15 C16 C17 119.4(9) . .
C15 C16 H16A 120.3 . .
C17 C16 H16A 120.3 . .
C16 C17 C13 117.9(7) . .
C16 C17 C18 119.5(8) . .
C13 C17 C18 122.6(7) . .
N6 C18 C17 119.8(7) . .
N6 C18 H18A 120.1 . .
C17 C18 H18A 120.1 . .
N7 C19 C20 178.4(16) . .
C19 C20 H20A 109.5 . .
C19 C20 H20B 109.5 . .
H20A C20 H20B 109.5 . .
C19 C20 H20C 109.5 . .
H20A C20 H20C 109.5 . .
H20B C20 H20C 109.5 . .
C22 N8 C21 116.2(19) . .
C22 N8 C23 101(2) . .
C21 N8 C23 142.0(19) . .
O23 C21 N8 136(3) . .
O23 C21 H21A 111.9 . .
N8 C21 H21A 111.9 . .
N8 C22 H22A 109.5 . .
N8 C22 H22B 109.5 . .
H22A C22 H22B 109.5 . .
N8 C22 H22C 109.5 . .
H22A C22 H22C 109.5 . .
H22B C22 H22C 109.5 . .
N8 C23 H23A 109.5 . .
N8 C23 H23B 109.5 . .
H23A C23 H23B 109.5 . .
N8 C23 H23C 109.5 . .
H23A C23 H23C 109.5 . .
H23B C23 H23C 109.5 . .
C24 N9 C24 67(3) . 2_545
N9 C24 C25 169(4) . .
N9 C24 C24 73(2) . 2_545
C25 C24 C24 118(3) . 2_545
N9 C24 N9 113(3) . 2_545
C25 C24 N9 78(2) . 2_545
C24 C24 N9 39.7(11) 2_545 2_545
C24 C25 H25A 109.5 . .
C24 C25 H25B 109.5 . .
H25A C25 H25B 109.5 . .
C24 C25 H25C 109.5 . .
H25A C25 H25C 109.5 . .
H25B C25 H25C 109.5 . .

loop_
_geom_bond_atom_site_label_1
_geom_bond_atom_site_label_2
_geom_bond_distance
_geom_bond_site_symmetry_2
P1 O20 1.499(8) .
P1 O20 1.499(8) 2_335
P1 O19 1.503(8) .
P1 O19 1.503(8) 2_335
P1 O22 1.522(8) .
P1 O22 1.522(8) 2_335
P1 O21 1.562(9) .
P1 O21 1.562(9) 2_335
Mo1 O1 1.653(6) .
Mo1 O18 1.844(6) .
Mo1 O15 1.852(6) .
Mo1 O17 1.919(6) .
Mo1 O16 1.956(5) .
Mo1 O21 2.438(8) 2_335
Mo1 O20 2.507(9) 2_335
Mo2 O2 1.646(5) .
Mo2 O13 1.843(6) .
Mo2 O12 1.860(6) .
Mo2 O14 1.917(6) .
Mo2 O15 1.931(6) .
Mo2 O19 2.456(8) .
Mo2 O20 2.457(8) 2_335
Mo3 O3 1.665(5) .
Mo3 O16 1.855(6) .
Mo3 O10 1.859(6) .
Mo3 O12 1.916(6) .
Mo3 O11 1.922(6) .
Mo3 O22 2.454(8) 2_335
Mo3 O20 2.480(7) 2_335
Mo4 O4 1.651(6) .
Mo4 O9 1.838(6) .
Mo4 O11 1.855(6) .
Mo4 O18 1.946(6) 2_335
Mo4 O8 1.952(6) .
Mo4 O21 2.492(9) .
Mo5 O5 1.636(6) .
Mo5 O8 1.839(7) .
Mo5 O14 1.853(6) 2_335
Mo5 O10 1.940(6) .
Mo5 O7 1.950(6) .
Mo5 O22 2.450(9) 2_335
Mo5 O19 2.482(8) 2_335
Mo6 O6 1.644(5) .
Mo6 O7 1.833(6) 2_335
Mo6 O17 1.865(6) 2_335
Mo6 O13 1.938(6) .
Mo6 O9 1.956(6) .
Mo6 O21 2.436(8) .
Mo6 O19 2.506(9) .
O7 Mo6 1.833(6) 2_335
O14 Mo5 1.853(6) 2_335
O17 Mo6 1.865(6) 2_335
O18 Mo4 1.946(6) 2_335
O19 O20 1.685(11) 2_335
O19 O22 1.727(12) .
O19 O21 1.787(12) .
O19 Mo5 2.482(8) 2_335
O20 O19 1.685(11) 2_335
O20 O22 1.740(12) .
O20 O21 1.788(11) .
O20 Mo2 2.457(8) 2_335
O20 Mo3 2.480(7) 2_335
O20 Mo1 2.507(9) 2_335
O21 O22 1.819(12) 2_335
O21 Mo1 2.438(8) 2_335
O22 O21 1.819(12) 2_335
O22 Mo5 2.450(9) 2_335
O22 Mo3 2.454(8) 2_335
Ag1 N4 2.153(5) 1_445
Ag1 N1 2.157(5) .
Ag2 N5 2.182(6) 2_436
Ag2 N5 2.182(6) .
N1 C2 1.337(9) .
N1 C3 1.340(9) .
N2 C6 1.269(9) .
N2 N3 1.422(8) .
N3 C7 1.261(9) .
N4 C11 1.321(9) .
N4 C10 1.353(9) .
N4 Ag1 2.153(5) 1_665
C1 C2 1.379(10) .
C1 C5 1.388(10) .
C1 H1A 0.9300 .
C2 H2A 0.9300 .
C3 C4 1.377(10) .
C3 H3A 0.9300 .
C4 C5 1.369(9) .
C4 H4A 0.9300 .
C5 C6 1.463(9) .
C6 H6A 0.9300 .
C7 C8 1.471(9) .
C7 H7A 0.9300 .
C8 C12 1.364(10) .
C8 C9 1.378(10) .
C9 C10 1.358(9) .
C9 H9A 0.9300 .
C10 H10A 0.9300 .
C11 C12 1.381(10) .
C11 H11A 0.9300 .
C12 H12A 0.9300 .
N5 C15 1.311(11) .
N5 C14 1.345(10) .
N6 C18 1.276(9) .
N6 N6 1.407(11) 2_546
C13 C14 1.365(10) .
C13 C17 1.383(11) .
C13 H13A 0.9300 .
C14 H14A 0.9300 .
C15 C16 1.358(11) .
C15 H15A 0.9300 .
C16 C17 1.368(11) .
C16 H16A 0.9300 .
C17 C18 1.483(10) .
C18 H18A 0.9300 .
N7 C19 1.124(17) .
C19 C20 1.454(19) .
C20 H20A 0.9600 .
C20 H20B 0.9600 .
C20 H20C 0.9600 .
N8 C22 1.368(10) .
N8 C21 1.380(10) .
N8 C23 1.388(10) .
O23 C21 0.93(2) .
C21 H21A 0.9300 .
C22 H22A 0.9600 .
C22 H22B 0.9600 .
C22 H22C 0.9600 .
C23 H23A 0.9600 .
C23 H23B 0.9600 .
C23 H23C 0.9600 .
N9 C24 1.158(9) .
N9 C24 1.74(4) 2_545
C24 C25 1.453(9) .
C24 C24 1.67(6) 2_545
C24 N9 1.74(4) 2_545
C25 H25A 0.9600 .
C25 H25B 0.9600 .
C25 H25C 0.9600 .
